data_7231165
loop_
_publ_author_name
'Xu, Lei'
'Jiang, Liping'
'Li, Shasha'
'Zhang, Guofang'
'Zhang, Weiqiang'
'Gao, Ziwei'

_publ_section_title
;
 Reaction of FcC&#xE002;CC(O)R (Fc = ferrocenyl) with Ru3(CO)12 leading to
 unexpected nitro-group reduced ruthenoles and 1,2-CO-inserted
 triruthenium clusters
;
_journal_issue 45
_journal_name_full 'RSC Advances'
_journal_page_first 25268
_journal_paper_doi 10.1039/C8RA04548H
_journal_volume 8
_journal_year 2018
_chemical_formula_sum 'C43 H31 Fe2 O8 Ru2 S2'
_chemical_formula_weight 1053.64
_chemical_name_systematic
; 
 ? 
;
_space_group_IT_number 2
_symmetry_cell_setting triclinic
_symmetry_space_group_name_Hall '-P 1'
_symmetry_space_group_name_H-M 'P -1'
_atom_sites_solution_hydrogens geom
_atom_sites_solution_primary direct
_atom_sites_solution_secondary difmap
_audit_creation_method SHELXL-97
_audit_update_record
;
2017-12-21 deposited with the CCDC.
2018-07-09 downloaded from the CCDC.
;
_cell_angle_alpha 92.359(3)
_cell_angle_beta 109.803(2)
_cell_angle_gamma 108.441(3)
_cell_formula_units_Z 2
_cell_length_a 11.9891(10)
_cell_length_b 12.0802(10)
_cell_length_c 15.8425(14)
_cell_measurement_reflns_used 31056
_cell_measurement_temperature 296(2)
_cell_measurement_theta_max 26.38
_cell_measurement_theta_min 2.72
_cell_volume 2019.5(3)
_computing_structure_refinement 'SHELXL-97 (Sheldrick, 1997)'
_computing_structure_solution 'SHELXS-97 (Sheldrick, 1990)'
_diffrn_ambient_temperature 296(2)
_diffrn_measured_fraction_theta_full 0.997
_diffrn_measured_fraction_theta_max 0.997
_diffrn_measurement_device_type 'Bruker SMART CCD area-detector'
_diffrn_radiation_monochromator graphite
_diffrn_radiation_source 'fine-focus sealed tube'
_diffrn_radiation_type MoK\a
_diffrn_radiation_wavelength 0.71073
_diffrn_reflns_av_R_equivalents 0.0555
_diffrn_reflns_av_sigmaI/netI 0.0331
_diffrn_reflns_limit_h_max 14
_diffrn_reflns_limit_h_min -14
_diffrn_reflns_limit_k_max 14
_diffrn_reflns_limit_k_min -14
_diffrn_reflns_limit_l_max 19
_diffrn_reflns_limit_l_min -19
_diffrn_reflns_number 56992
_diffrn_reflns_theta_full 26.00
_diffrn_reflns_theta_max 26.00
_diffrn_reflns_theta_min 2.30
_exptl_absorpt_coefficient_mu 1.594
_exptl_absorpt_correction_T_max 0.8568
_exptl_absorpt_correction_T_min 0.7959
_exptl_absorpt_correction_type multi-scan
_exptl_absorpt_process_details sadabs
_exptl_crystal_colour colorless
_exptl_crystal_density_diffrn 1.733
_exptl_crystal_density_method 'not measured'
_exptl_crystal_description prism
_exptl_crystal_F_000 1050
_exptl_crystal_size_max 0.15
_exptl_crystal_size_mid 0.13
_exptl_crystal_size_min 0.10
_refine_diff_density_max 1.148
_refine_diff_density_min -0.839
_refine_diff_density_rms 0.130
_refine_ls_extinction_method none
_refine_ls_goodness_of_fit_ref 1.097
_refine_ls_hydrogen_treatment constr
_refine_ls_matrix_type full
_refine_ls_number_parameters 515
_refine_ls_number_reflns 7909
_refine_ls_number_restraints 7
_refine_ls_restrained_S_all 1.098
_refine_ls_R_factor_all 0.0601
_refine_ls_R_factor_gt 0.0435
_refine_ls_shift/su_max 0.001
_refine_ls_shift/su_mean 0.000
_refine_ls_structure_factor_coef Fsqd
_refine_ls_weighting_details 'calc w=1/[\s^2^(Fo^2^)+(0.0140P)^2^+14.0462P] where P=(Fo^2^+2Fc^2^)/3'
_refine_ls_weighting_scheme calc
_refine_ls_wR_factor_gt 0.0911
_refine_ls_wR_factor_ref 0.1041
_reflns_number_gt 6500
_reflns_number_total 7909
_reflns_threshold_expression >2sigma(I)
_cod_data_source_file c8ra04548h2.cif
_cod_data_source_block 1
_cod_depositor_comments
;
The following automatic conversions were performed:

'_symmetry_cell_setting' value 'Triclinic' changed to 'triclinic'
according to
/home/data/users/saulius/crontab/automatic-downloads/rss-feeds/RSC/lib/dictionaries/cif_core.dic
dictionary named 'cif_core.dic' version 2.4.2 from 2011-04-26.

Automatic conversion script
Id: cif_fix_values 4973 2017-02-22 13:04:09Z antanas 
;
_cod_original_sg_symbol_H-M P-1
_cod_database_code 7231165

loop_
_symmetry_equiv_pos_as_xyz
'x, y, z'
'-x, -y, -z'

loop_
_atom_site_label
_atom_site_type_symbol
_atom_site_fract_x
_atom_site_fract_y
_atom_site_fract_z
_atom_site_U_iso_or_equiv
_atom_site_adp_type
_atom_site_occupancy
_atom_site_symmetry_multiplicity
_atom_site_calc_flag
_atom_site_refinement_flags
Ru1 Ru 0.17320(3) 0.27484(3) 0.22878(3) 0.01983(10) Uani 1 1 d .
Ru2 Ru 0.43193(3) 0.33582(3) 0.30630(3) 0.01963(10) Uani 1 1 d .
Fe1 Fe 0.61148(6) 0.21913(6) 0.11634(5) 0.02134(16) Uani 1 1 d .
Fe2 Fe 0.23415(7) 0.08295(7) 0.46907(5) 0.02593(17) Uani 1 1 d .
O1 O 0.3414(3) 0.4968(3) 0.1209(3) 0.0302(8) Uani 1 1 d .
O2 O 0.5196(3) 0.0737(3) 0.3020(2) 0.0249(7) Uani 1 1 d .
O3 O -0.0308(3) 0.0797(3) 0.0803(3) 0.0351(9) Uani 1 1 d .
O4 O 0.0848(4) 0.4806(4) 0.1605(4) 0.0610(15) Uani 1 1 d .
O5 O 0.0237(4) 0.2637(4) 0.3555(3) 0.0424(10) Uani 1 1 d .
O6 O 0.6494(4) 0.5324(4) 0.2828(3) 0.0564(13) Uani 1 1 d .
O7 O 0.3734(4) 0.5111(4) 0.4126(3) 0.0468(11) Uani 1 1 d .
O8 O 0.6140(4) 0.2820(4) 0.4747(3) 0.0483(12) Uani 1 1 d .
S1 S 0.2114(2) 0.42832(16) -0.07836(13) 0.0656(6) Uani 1 1 d .
C1 C 0.4362(4) 0.2200(4) 0.1065(3) 0.0192(9) Uani 1 1 d .
C2 C 0.4245(4) 0.1148(4) 0.0527(3) 0.0224(10) Uani 1 1 d .
H2 H 0.3858 0.0332 0.0603 0.027 Uiso 1 1 calc R
C3 C 0.4794(4) 0.1497(4) -0.0132(3) 0.0249(10) Uani 1 1 d .
H3 H 0.4852 0.0964 -0.0586 0.030 Uiso 1 1 calc R
C4 C 0.5259(5) 0.2749(5) -0.0008(3) 0.0255(11) Uani 1 1 d .
H4 H 0.5694 0.3231 -0.0363 0.031 Uiso 1 1 calc R
C5 C 0.5001(4) 0.3191(4) 0.0719(3) 0.0210(10) Uani 1 1 d .
H5 H 0.5222 0.4028 0.0950 0.025 Uiso 1 1 calc R
C6 C 0.7251(5) 0.2391(5) 0.2503(4) 0.0282(11) Uani 1 1 d .
H6 H 0.7021 0.2496 0.3031 0.034 Uiso 1 1 calc R
C7 C 0.7085(5) 0.1295(5) 0.2020(4) 0.0317(12) Uani 1 1 d .
H7 H 0.6709 0.0510 0.2155 0.038 Uiso 1 1 calc R
C8 C 0.7535(5) 0.1528(5) 0.1304(4) 0.0356(13) Uani 1 1 d .
H8 H 0.7528 0.0932 0.0861 0.043 Uiso 1 1 calc R
C9 C 0.7983(5) 0.2774(5) 0.1330(4) 0.0329(12) Uani 1 1 d .
H9 H 0.8348 0.3189 0.0915 0.039 Uiso 1 1 calc R
C10 C 0.7821(5) 0.3313(5) 0.2080(4) 0.0305(12) Uani 1 1 d .
H10 H 0.8049 0.4164 0.2265 0.037 Uiso 1 1 calc R
C11 C 0.3672(4) 0.2243(4) 0.1673(3) 0.0181(9) Uani 1 1 d .
C12 C 0.3015(4) 0.3047(4) 0.1634(3) 0.0186(9) Uani 1 1 d .
C13 C 0.2959(4) 0.3887(4) 0.0976(4) 0.0238(10) Uani 1 1 d .
C14 C 0.2249(5) 0.3355(5) 0.0012(4) 0.0291(11) Uani 1 1 d .
C15 C 0.1697(5) 0.2192(5) -0.0395(3) 0.0280(11) Uani 1 1 d .
H15 H 0.1670 0.1560 -0.0077 0.034 Uiso 1 1 calc R
C16 C 0.1176(6) 0.2063(6) -0.1347(4) 0.0508(18) Uani 1 1 d .
H16 H 0.0774 0.1334 -0.1730 0.061 Uiso 1 1 calc R
C17 C 0.1323(9) 0.3118(8) -0.1647(5) 0.082(3) Uani 1 1 d .
H17 H 0.1023 0.3192 -0.2257 0.098 Uiso 1 1 calc R
C18 C 0.2408(4) 0.0739(4) 0.3395(3) 0.0211(10) Uani 1 1 d .
C19 C 0.1162(5) 0.0129(5) 0.3366(4) 0.0282(11) Uani 1 1 d .
H19 H 0.0407 0.0312 0.3032 0.034 Uiso 1 1 calc R
C20 C 0.1187(5) -0.0781(5) 0.3898(4) 0.0339(12) Uani 1 1 d .
H20 H 0.0458 -0.1340 0.3988 0.041 Uiso 1 1 calc R
C21 C 0.2474(6) -0.0744(5) 0.4281(4) 0.0365(13) Uani 1 1 d .
H21 H 0.2779 -0.1271 0.4679 0.044 Uiso 1 1 calc R
C22 C 0.3224(5) 0.0205(5) 0.3984(4) 0.0306(12) Uani 1 1 d .
H22 H 0.4142 0.0447 0.4145 0.037 Uiso 1 1 calc R
C23 C 0.2800(6) 0.2543(5) 0.5297(4) 0.0407(14) Uani 1 1 d .
H23 H 0.2949 0.3252 0.5012 0.049 Uiso 1 1 calc R
C24 C 0.1626(6) 0.1808(6) 0.5311(4) 0.0373(13) Uani 1 1 d .
H24 H 0.0814 0.1920 0.5029 0.045 Uiso 1 1 calc R
C25 C 0.1811(6) 0.0873(6) 0.5793(4) 0.0354(13) Uani 1 1 d .
H25 H 0.1159 0.0239 0.5908 0.042 Uiso 1 1 calc R
C26 C 0.3117(6) 0.1025(6) 0.6074(4) 0.0389(14) Uani 1 1 d .
H26 H 0.3527 0.0515 0.6421 0.047 Uiso 1 1 calc R
C27 C 0.3727(6) 0.2059(6) 0.5778(4) 0.0458(16) Uani 1 1 d .
H27 H 0.4630 0.2379 0.5879 0.055 Uiso 1 1 calc R
C28 C 0.2704(4) 0.1601(4) 0.2784(3) 0.0189(9) Uani 1 1 d .
C29 C 0.3507(4) 0.1470(4) 0.2332(3) 0.0184(9) Uani 1 1 d .
C30 C 0.4127(4) 0.0531(4) 0.2489(3) 0.0200(10) Uani 1 1 d .
C31 C 0.3308(4) -0.0645(4) 0.1963(3) 0.0219(10) Uani 1 1 d .
C32 C 0.1960(4) -0.1003(4) 0.1371(3) 0.0194(10) Uani 1 1 d U
H32 H 0.1449 -0.0543 0.1265 0.023 Uiso 1 1 calc R
C33 C 0.1602(6) -0.2251(5) 0.0986(4) 0.0396(14) Uani 1 1 d .
H33 H 0.0794 -0.2689 0.0573 0.048 Uiso 1 1 calc R
C34 C 0.2523(6) -0.2716(5) 0.1272(4) 0.0362(13) Uani 1 1 d .
H34 H 0.2403 -0.3496 0.1074 0.043 Uiso 1 1 calc R
C35 C 0.0420(5) 0.1558(4) 0.1371(4) 0.0243(10) Uani 1 1 d .
C36 C 0.1195(5) 0.4077(5) 0.1880(4) 0.0339(13) Uani 1 1 d .
C37 C 0.0829(5) 0.2646(5) 0.3123(3) 0.0270(11) Uani 1 1 d .
C38 C 0.5684(5) 0.4596(5) 0.2920(4) 0.0333(12) Uani 1 1 d .
C39 C 0.3844(5) 0.4413(5) 0.3680(4) 0.0324(12) Uani 1 1 d .
C40 C 0.5470(5) 0.3040(5) 0.4130(4) 0.0328(12) Uani 1 1 d .
C41 C 0.0863(15) 0.5950(14) 0.3637(15) 0.262(16) Uani 1 1 d .
H41A H 0.1305 0.5432 0.3892 0.393 Uiso 1 1 calc R
H41B H 0.1462 0.6699 0.3640 0.393 Uiso 1 1 calc R
H41C H 0.0297 0.5604 0.3022 0.393 Uiso 1 1 calc R
C42 C 0.0103(15) 0.6131(8) 0.4203(7) 0.115(5) Uani 1 1 d .
H42A H 0.0650 0.6796 0.4689 0.139 Uiso 1 1 calc R
H42B H -0.0586 0.6354 0.3818 0.139 Uiso 1 1 calc R
C43 C -0.0422(11) 0.5154(9) 0.4603(6) 0.158(7) Uani 1 1 d D
H43A H -0.0848 0.4459 0.4132 0.190 Uiso 1 1 calc R
H43B H -0.1067 0.5311 0.4776 0.190 Uiso 1 1 calc R
S2 S 0.39004(14) -0.17699(13) 0.20143(11) 0.0378(3) Uani 1 1 d .

loop_
_atom_site_aniso_label
_atom_site_aniso_U_11
_atom_site_aniso_U_22
_atom_site_aniso_U_33
_atom_site_aniso_U_23
_atom_site_aniso_U_13
_atom_site_aniso_U_12
Ru1 0.01599(18) 0.01583(19) 0.0307(2) 0.00334(15) 0.00989(16) 0.00825(15)
Ru2 0.01616(18) 0.01527(19) 0.0264(2) -0.00137(15) 0.00669(15) 0.00599(14)
Fe1 0.0148(3) 0.0197(3) 0.0303(4) 0.0018(3) 0.0093(3) 0.0063(3)
Fe2 0.0263(4) 0.0288(4) 0.0285(4) 0.0084(3) 0.0130(3) 0.0137(3)
O1 0.0308(19) 0.0143(18) 0.047(2) 0.0072(16) 0.0161(17) 0.0073(15)
O2 0.0193(17) 0.0235(18) 0.0336(19) 0.0051(15) 0.0074(15) 0.0123(14)
O3 0.0238(19) 0.030(2) 0.042(2) -0.0051(18) 0.0096(17) 0.0013(17)
O4 0.038(2) 0.036(3) 0.130(5) 0.042(3) 0.041(3) 0.028(2)
O5 0.042(2) 0.068(3) 0.040(2) 0.019(2) 0.025(2) 0.036(2)
O6 0.045(3) 0.040(3) 0.067(3) -0.008(2) 0.030(2) -0.016(2)
O7 0.045(2) 0.039(2) 0.057(3) -0.017(2) 0.015(2) 0.024(2)
O8 0.050(3) 0.044(3) 0.040(2) -0.006(2) -0.007(2) 0.030(2)
S1 0.0745(13) 0.0401(10) 0.0462(10) 0.0237(8) -0.0035(9) -0.0008(9)
C1 0.015(2) 0.017(2) 0.024(2) 0.0009(18) 0.0051(18) 0.0061(18)
C2 0.016(2) 0.020(2) 0.031(3) -0.001(2) 0.0073(19) 0.0089(19)
C3 0.019(2) 0.026(3) 0.030(3) 0.000(2) 0.011(2) 0.008(2)
C4 0.020(2) 0.027(3) 0.031(3) 0.008(2) 0.012(2) 0.007(2)
C5 0.017(2) 0.018(2) 0.028(3) 0.0024(19) 0.0067(19) 0.0074(18)
C6 0.024(3) 0.029(3) 0.030(3) 0.002(2) 0.008(2) 0.009(2)
C7 0.020(2) 0.034(3) 0.039(3) 0.006(2) 0.006(2) 0.013(2)
C8 0.021(3) 0.040(3) 0.050(3) 0.000(3) 0.013(2) 0.018(2)
C9 0.015(2) 0.041(3) 0.038(3) 0.005(2) 0.009(2) 0.005(2)
C10 0.016(2) 0.028(3) 0.040(3) 0.004(2) 0.005(2) 0.005(2)
C11 0.013(2) 0.012(2) 0.026(2) -0.0022(18) 0.0062(18) 0.0033(17)
C12 0.019(2) 0.011(2) 0.024(2) 0.0007(18) 0.0068(19) 0.0043(17)
C13 0.014(2) 0.023(3) 0.036(3) 0.004(2) 0.010(2) 0.0076(19)
C14 0.026(3) 0.030(3) 0.032(3) 0.014(2) 0.011(2) 0.011(2)
C15 0.024(2) 0.029(3) 0.027(3) 0.005(2) 0.007(2) 0.006(2)
C16 0.053(4) 0.042(4) 0.033(3) -0.003(3) 0.007(3) -0.004(3)
C17 0.086(6) 0.075(6) 0.034(4) 0.018(4) -0.004(4) -0.011(5)
C18 0.024(2) 0.015(2) 0.028(3) 0.0037(19) 0.013(2) 0.0099(19)
C19 0.027(3) 0.024(3) 0.040(3) 0.005(2) 0.017(2) 0.013(2)
C20 0.038(3) 0.023(3) 0.047(3) 0.009(2) 0.026(3) 0.008(2)
C21 0.052(4) 0.031(3) 0.049(3) 0.021(3) 0.034(3) 0.026(3)
C22 0.035(3) 0.032(3) 0.039(3) 0.015(2) 0.020(2) 0.022(2)
C23 0.061(4) 0.031(3) 0.032(3) 0.001(2) 0.021(3) 0.014(3)
C24 0.044(3) 0.049(4) 0.030(3) 0.008(3) 0.016(3) 0.030(3)
C25 0.040(3) 0.047(4) 0.030(3) 0.011(3) 0.021(3) 0.020(3)
C26 0.043(3) 0.051(4) 0.028(3) 0.011(3) 0.012(3) 0.025(3)
C27 0.033(3) 0.056(4) 0.040(3) -0.001(3) 0.012(3) 0.008(3)
C28 0.015(2) 0.011(2) 0.029(2) 0.0013(18) 0.0085(19) 0.0022(17)
C29 0.014(2) 0.012(2) 0.027(2) -0.0005(18) 0.0043(18) 0.0050(17)
C30 0.022(2) 0.016(2) 0.026(2) 0.0061(19) 0.012(2) 0.0081(19)
C31 0.024(2) 0.014(2) 0.034(3) 0.007(2) 0.014(2) 0.0103(19)
C32 0.024(2) 0.0032(18) 0.019(2) -0.0010(16) -0.0001(17) -0.0015(16)
C33 0.032(3) 0.021(3) 0.052(4) -0.008(3) 0.007(3) 0.003(2)
C34 0.043(3) 0.019(3) 0.054(4) 0.005(2) 0.025(3) 0.012(2)
C35 0.023(2) 0.024(3) 0.035(3) 0.012(2) 0.016(2) 0.013(2)
C36 0.019(2) 0.024(3) 0.063(4) 0.010(3) 0.020(3) 0.008(2)
C37 0.028(3) 0.028(3) 0.029(3) 0.006(2) 0.007(2) 0.018(2)
C38 0.025(3) 0.033(3) 0.033(3) -0.007(2) 0.007(2) 0.003(2)
C39 0.029(3) 0.029(3) 0.040(3) 0.006(2) 0.013(2) 0.011(2)
C40 0.030(3) 0.025(3) 0.036(3) -0.005(2) 0.004(2) 0.011(2)
C41 0.139(14) 0.121(13) 0.35(3) -0.133(16) -0.127(16) 0.080(11)
C42 0.232(16) 0.042(5) 0.082(7) 0.018(5) 0.069(9) 0.047(7)
C43 0.244(18) 0.050(6) 0.077(7) -0.002(5) 0.015(9) -0.035(8)
S2 0.0409(8) 0.0277(7) 0.0502(9) 0.0070(6) 0.0187(7) 0.0173(6)

loop_
_atom_type_symbol
_atom_type_description
_atom_type_scat_dispersion_real
_atom_type_scat_dispersion_imag
_atom_type_scat_source
C C 0.0033 0.0016 'International Tables Vol C Tables 4.2.6.8 and 6.1.1.4'
H H 0.0000 0.0000 'International Tables Vol C Tables 4.2.6.8 and 6.1.1.4'
Fe Fe 0.3463 0.8444 'International Tables Vol C Tables 4.2.6.8 and 6.1.1.4'
O O 0.0106 0.0060 'International Tables Vol C Tables 4.2.6.8 and 6.1.1.4'
Ru Ru -1.2594 0.8363 'International Tables Vol C Tables 4.2.6.8 and 6.1.1.4'
S S 0.1246 0.1234 'International Tables Vol C Tables 4.2.6.8 and 6.1.1.4'

loop_
_geom_angle_atom_site_label_1
_geom_angle_atom_site_label_2
_geom_angle_atom_site_label_3
_geom_angle
_geom_angle_site_symmetry_1
_geom_angle_site_symmetry_3
C35 Ru1 C37 95.5(2) . .
C35 Ru1 C36 97.1(2) . .
C37 Ru1 C36 88.1(2) . .
C35 Ru1 C12 95.73(19) . .
C37 Ru1 C12 168.3(2) . .
C36 Ru1 C12 93.6(2) . .
C35 Ru1 C28 92.72(19) . .
C37 Ru1 C28 98.88(19) . .
C36 Ru1 C28 167.39(19) . .
C12 Ru1 C28 77.45(18) . .
C35 Ru1 Ru2 135.11(15) . .
C37 Ru1 Ru2 116.73(15) . .
C36 Ru1 Ru2 113.39(15) . .
C12 Ru1 Ru2 52.14(13) . .
C28 Ru1 Ru2 54.07(12) . .
C39 Ru2 C38 94.3(2) . .
C39 Ru2 C40 97.1(2) . .
C38 Ru2 C40 91.4(2) . .
C39 Ru2 C12 104.1(2) . .
C38 Ru2 C12 95.5(2) . .
C40 Ru2 C12 157.2(2) . .
C39 Ru2 C29 139.0(2) . .
C38 Ru2 C29 124.9(2) . .
C40 Ru2 C29 94.1(2) . .
C12 Ru2 C29 64.25(16) . .
C39 Ru2 C28 102.9(2) . .
C38 Ru2 C28 160.3(2) . .
C40 Ru2 C28 96.0(2) . .
C12 Ru2 C28 71.18(17) . .
C29 Ru2 C28 36.48(16) . .
C39 Ru2 C11 140.5(2) . .
C38 Ru2 C11 95.72(19) . .
C40 Ru2 C11 120.8(2) . .
C12 Ru2 C11 36.92(16) . .
C29 Ru2 C11 37.26(16) . .
C28 Ru2 C11 64.82(16) . .
C39 Ru2 Ru1 71.92(16) . .
C38 Ru2 Ru1 132.01(18) . .
C40 Ru2 Ru1 134.91(17) . .
C12 Ru2 Ru1 48.08(12) . .
C29 Ru2 Ru1 72.34(11) . .
C28 Ru2 Ru1 48.09(12) . .
C11 Ru2 Ru1 73.06(11) . .
C9 Fe1 C5 122.1(2) . .
C9 Fe1 C10 40.9(2) . .
C5 Fe1 C10 106.8(2) . .
C9 Fe1 C4 104.1(2) . .
C5 Fe1 C4 40.41(19) . .
C10 Fe1 C4 118.8(2) . .
C9 Fe1 C2 154.3(2) . .
C5 Fe1 C2 68.67(19) . .
C10 Fe1 C2 164.4(2) . .
C4 Fe1 C2 68.2(2) . .
C9 Fe1 C6 68.9(2) . .
C5 Fe1 C6 122.4(2) . .
C10 Fe1 C6 40.9(2) . .
C4 Fe1 C6 155.7(2) . .
C2 Fe1 C6 127.9(2) . .
C9 Fe1 C8 40.7(2) . .
C5 Fe1 C8 158.7(2) . .
C10 Fe1 C8 68.3(2) . .
C4 Fe1 C8 122.2(2) . .
C2 Fe1 C8 121.4(2) . .
C6 Fe1 C8 68.3(2) . .
C9 Fe1 C7 68.3(2) . .
C5 Fe1 C7 159.0(2) . .
C10 Fe1 C7 68.2(2) . .
C4 Fe1 C7 160.2(2) . .
C2 Fe1 C7 110.3(2) . .
C6 Fe1 C7 40.6(2) . .
C8 Fe1 C7 40.3(2) . .
C9 Fe1 C1 160.9(2) . .
C5 Fe1 C1 41.13(18) . .
C10 Fe1 C1 125.8(2) . .
C4 Fe1 C1 68.67(19) . .
C2 Fe1 C1 41.11(18) . .
C6 Fe1 C1 110.1(2) . .
C8 Fe1 C1 158.1(2) . .
C7 Fe1 C1 124.1(2) . .
C9 Fe1 C3 117.9(2) . .
C5 Fe1 C3 68.2(2) . .
C10 Fe1 C3 153.2(2) . .
C4 Fe1 C3 40.3(2) . .
C2 Fe1 C3 40.53(19) . .
C6 Fe1 C3 163.7(2) . .
C8 Fe1 C3 106.3(2) . .
C7 Fe1 C3 125.6(2) . .
C1 Fe1 C3 68.74(19) . .
C26 Fe2 C22 116.5(2) . .
C26 Fe2 C20 122.0(2) . .
C22 Fe2 C20 68.6(2) . .
C26 Fe2 C19 160.8(2) . .
C22 Fe2 C19 68.3(2) . .
C20 Fe2 C19 40.3(2) . .
C26 Fe2 C24 68.1(2) . .
C22 Fe2 C24 167.1(2) . .
C20 Fe2 C24 120.3(2) . .
C19 Fe2 C24 111.6(2) . .
C26 Fe2 C25 40.6(2) . .
C22 Fe2 C25 150.2(2) . .
C20 Fe2 C25 105.1(2) . .
C19 Fe2 C25 126.5(2) . .
C24 Fe2 C25 40.5(2) . .
C26 Fe2 C21 102.6(2) . .
C22 Fe2 C21 40.6(2) . .
C20 Fe2 C21 41.1(2) . .
C19 Fe2 C21 68.4(2) . .
C24 Fe2 C21 152.1(2) . .
C25 Fe2 C21 115.5(2) . .
C26 Fe2 C27 40.6(3) . .
C22 Fe2 C27 107.4(2) . .
C20 Fe2 C27 159.8(3) . .
C19 Fe2 C27 158.4(2) . .
C24 Fe2 C27 67.6(3) . .
C25 Fe2 C27 68.0(2) . .
C21 Fe2 C27 123.1(3) . .
C26 Fe2 C23 68.4(3) . .
C22 Fe2 C23 128.5(2) . .
C20 Fe2 C23 156.6(3) . .
C19 Fe2 C23 124.7(2) . .
C24 Fe2 C23 40.2(2) . .
C25 Fe2 C23 68.2(2) . .
C21 Fe2 C23 162.4(3) . .
C27 Fe2 C23 40.4(3) . .
C26 Fe2 C18 153.8(2) . .
C22 Fe2 C18 40.87(19) . .
C20 Fe2 C18 68.2(2) . .
C19 Fe2 C18 40.35(19) . .
C24 Fe2 C18 130.8(2) . .
C25 Fe2 C18 165.6(2) . .
C21 Fe2 C18 68.4(2) . .
C27 Fe2 C18 122.6(2) . .
C23 Fe2 C18 112.6(2) . .
C17 S1 C14 91.4(3) . .
C5 C1 C2 106.6(4) . .
C5 C1 C11 125.9(4) . .
C2 C1 C11 125.7(4) . .
C5 C1 Fe1 69.1(3) . .
C2 C1 Fe1 69.2(3) . .
C11 C1 Fe1 138.4(3) . .
C3 C2 C1 108.3(4) . .
C3 C2 Fe1 70.1(3) . .
C1 C2 Fe1 69.7(3) . .
C3 C2 H2 125.8 . .
C1 C2 H2 125.8 . .
Fe1 C2 H2 125.8 . .
C4 C3 C2 108.0(4) . .
C4 C3 Fe1 69.5(3) . .
C2 C3 Fe1 69.4(3) . .
C4 C3 H3 126.0 . .
C2 C3 H3 126.0 . .
Fe1 C3 H3 126.0 . .
C5 C4 C3 108.7(4) . .
C5 C4 Fe1 69.7(3) . .
C3 C4 Fe1 70.2(3) . .
C5 C4 H4 125.6 . .
C3 C4 H4 125.6 . .
Fe1 C4 H4 125.6 . .
C4 C5 C1 108.3(4) . .
C4 C5 Fe1 69.9(3) . .
C1 C5 Fe1 69.8(3) . .
C4 C5 H5 125.8 . .
C1 C5 H5 125.8 . .
Fe1 C5 H5 125.8 . .
C7 C6 C10 107.4(5) . .
C7 C6 Fe1 69.7(3) . .
C10 C6 Fe1 69.5(3) . .
C7 C6 H6 126.3 . .
C10 C6 H6 126.3 . .
Fe1 C6 H6 126.3 . .
C8 C7 C6 108.6(5) . .
C8 C7 Fe1 69.8(3) . .
C6 C7 Fe1 69.7(3) . .
C8 C7 H7 125.7 . .
C6 C7 H7 125.7 . .
Fe1 C7 H7 125.7 . .
C7 C8 C9 108.2(5) . .
C7 C8 Fe1 69.8(3) . .
C9 C8 Fe1 69.3(3) . .
C7 C8 H8 125.9 . .
C9 C8 H8 125.9 . .
Fe1 C8 H8 125.9 . .
C8 C9 C10 107.7(5) . .
C8 C9 Fe1 70.1(3) . .
C10 C9 Fe1 69.8(3) . .
C8 C9 H9 126.1 . .
C10 C9 H9 126.1 . .
Fe1 C9 H9 126.1 . .
C9 C10 C6 108.0(5) . .
C9 C10 Fe1 69.3(3) . .
C6 C10 Fe1 69.7(3) . .
C9 C10 H10 126.0 . .
C6 C10 H10 126.0 . .
Fe1 C10 H10 126.0 . .
C12 C11 C29 111.5(4) . .
C12 C11 C1 122.0(4) . .
C29 C11 C1 126.5(4) . .
C12 C11 Ru2 68.7(3) . .
C29 C11 Ru2 70.5(3) . .
C1 C11 Ru2 130.7(3) . .
C11 C12 C13 122.7(4) . .
C11 C12 Ru1 117.8(3) . .
C13 C12 Ru1 117.7(3) . .
C11 C12 Ru2 74.4(3) . .
C13 C12 Ru2 128.8(3) . .
Ru1 C12 Ru2 79.78(16) . .
O1 C13 C14 120.8(5) . .
O1 C13 C12 123.1(5) . .
C14 C13 C12 116.0(4) . .
C15 C14 C13 130.4(5) . .
C15 C14 S1 111.2(4) . .
C13 C14 S1 118.3(4) . .
C14 C15 C16 112.3(5) . .
C14 C15 H15 123.9 . .
C16 C15 H15 123.9 . .
C17 C16 C15 112.6(6) . .
C17 C16 H16 123.7 . .
C15 C16 H16 123.7 . .
C16 C17 S1 112.4(5) . .
C16 C17 H17 123.8 . .
S1 C17 H17 123.8 . .
C19 C18 C22 106.7(4) . .
C19 C18 C28 124.0(4) . .
C22 C18 C28 128.3(4) . .
C19 C18 Fe2 68.7(3) . .
C22 C18 Fe2 68.2(3) . .
C28 C18 Fe2 136.2(3) . .
C20 C19 C18 109.2(5) . .
C20 C19 Fe2 69.7(3) . .
C18 C19 Fe2 71.0(3) . .
C20 C19 H19 125.4 . .
C18 C19 H19 125.4 . .
Fe2 C19 H19 125.4 . .
C19 C20 C21 107.9(5) . .
C19 C20 Fe2 69.9(3) . .
C21 C20 Fe2 69.7(3) . .
C19 C20 H20 126.0 . .
C21 C20 H20 126.0 . .
Fe2 C20 H20 126.0 . .
C22 C21 C20 107.4(5) . .
C22 C21 Fe2 69.3(3) . .
C20 C21 Fe2 69.3(3) . .
C22 C21 H21 126.3 . .
C20 C21 H21 126.3 . .
Fe2 C21 H21 126.3 . .
C21 C22 C18 108.6(5) . .
C21 C22 Fe2 70.1(3) . .
C18 C22 Fe2 70.9(3) . .
C21 C22 H22 125.7 . .
C18 C22 H22 125.7 . .
Fe2 C22 H22 125.7 . .
C24 C23 C27 107.1(5) . .
C24 C23 Fe2 69.4(3) . .
C27 C23 Fe2 69.4(4) . .
C24 C23 H23 126.5 . .
C27 C23 H23 126.5 . .
Fe2 C23 H23 126.5 . .
C23 C24 C25 109.1(5) . .
C23 C24 Fe2 70.4(3) . .
C25 C24 Fe2 69.8(3) . .
C23 C24 H24 125.5 . .
C25 C24 H24 125.5 . .
Fe2 C24 H24 125.5 . .
C26 C25 C24 107.4(5) . .
C26 C25 Fe2 69.1(3) . .
C24 C25 Fe2 69.7(3) . .
C26 C25 H25 126.3 . .
C24 C25 H25 126.3 . .
Fe2 C25 H25 126.3 . .
C27 C26 C25 108.0(5) . .
C27 C26 Fe2 70.3(3) . .
C25 C26 Fe2 70.3(3) . .
C27 C26 H26 126.0 . .
C25 C26 H26 126.0 . .
Fe2 C26 H26 126.0 . .
C26 C27 C23 108.5(5) . .
C26 C27 Fe2 69.1(3) . .
C23 C27 Fe2 70.2(3) . .
C26 C27 H27 125.7 . .
C23 C27 H27 125.7 . .
Fe2 C27 H27 125.7 . .
C29 C28 C18 118.1(4) . .
C29 C28 Ru1 114.8(3) . .
C18 C28 Ru1 125.6(3) . .
C29 C28 Ru2 71.0(2) . .
C18 C28 Ru2 131.2(3) . .
Ru1 C28 Ru2 77.84(15) . .
C28 C29 C11 116.7(4) . .
C28 C29 C30 122.5(4) . .
C11 C29 C30 120.7(4) . .
C28 C29 Ru2 72.5(3) . .
C11 C29 Ru2 72.2(2) . .
C30 C29 Ru2 127.6(3) . .
O2 C30 C31 122.9(4) . .
O2 C30 C29 122.7(4) . .
C31 C30 C29 114.4(4) . .
C30 C31 C32 126.5(4) . .
C30 C31 S2 119.8(4) . .
C32 C31 S2 113.7(3) . .
C33 C32 C31 104.6(4) . .
C33 C32 H32 127.7 . .
C31 C32 H32 127.7 . .
C34 C33 C32 115.6(5) . .
C34 C33 H33 122.2 . .
C32 C33 H33 122.2 . .
C33 C34 S2 114.1(4) . .
C33 C34 H34 122.9 . .
S2 C34 H34 122.9 . .
O3 C35 Ru1 174.4(4) . .
O4 C36 Ru1 176.6(6) . .
O5 C37 Ru1 173.5(4) . .
O6 C38 Ru2 179.3(5) . .
O7 C39 Ru2 170.5(5) . .
O8 C40 Ru2 178.0(5) . .
C42 C41 H41A 109.5 . .
C42 C41 H41B 109.5 . .
H41A C41 H41B 109.5 . .
C42 C41 H41C 109.5 . .
H41A C41 H41C 109.5 . .
H41B C41 H41C 109.5 . .
C43 C42 C41 117.4(12) . .
C43 C42 H42A 107.9 . .
C41 C42 H42A 107.9 . .
C43 C42 H42B 107.9 . .
C41 C42 H42B 107.9 . .
H42A C42 H42B 107.2 . .
C42 C43 C43 119.1(14) . 2_566
C42 C43 H43A 107.5 . .
C43 C43 H43A 107.5 2_566 .
C42 C43 H43B 107.5 . .
C43 C43 H43B 107.5 2_566 .
H43A C43 H43B 107.0 . .
C34 S2 C31 92.0(3) . .

loop_
_geom_bond_atom_site_label_1
_geom_bond_atom_site_label_2
_geom_bond_distance
_geom_bond_site_symmetry_2
Ru1 C35 1.871(5) .
Ru1 C37 1.960(5) .
Ru1 C36 1.966(6) .
Ru1 C12 2.080(5) .
Ru1 C28 2.095(5) .
Ru1 Ru2 2.7517(6) .
Ru2 C39 1.907(6) .
Ru2 C38 1.922(6) .
Ru2 C40 1.928(6) .
Ru2 C12 2.207(5) .
Ru2 C29 2.259(4) .
Ru2 C28 2.279(4) .
Ru2 C11 2.281(4) .
Fe1 C9 2.042(5) .
Fe1 C5 2.048(5) .
Fe1 C10 2.049(5) .
Fe1 C4 2.050(5) .
Fe1 C2 2.051(5) .
Fe1 C6 2.052(5) .
Fe1 C8 2.052(5) .
Fe1 C7 2.053(5) .
Fe1 C1 2.057(5) .
Fe1 C3 2.059(5) .
Fe2 C26 2.039(6) .
Fe2 C22 2.045(5) .
Fe2 C20 2.049(6) .
Fe2 C19 2.051(6) .
Fe2 C24 2.053(6) .
Fe2 C25 2.054(5) .
Fe2 C21 2.054(6) .
Fe2 C27 2.055(6) .
Fe2 C23 2.066(6) .
Fe2 C18 2.081(5) .
O1 C13 1.229(6) .
O2 C30 1.209(6) .
O3 C35 1.144(6) .
O4 C36 1.131(7) .
O5 C37 1.137(6) .
O6 C38 1.142(7) .
O7 C39 1.146(7) .
O8 C40 1.138(7) .
S1 C17 1.694(9) .
S1 C14 1.722(5) .
C1 C5 1.442(6) .
C1 C2 1.442(6) .
C1 C11 1.475(6) .
C2 C3 1.424(7) .
C2 H2 0.9800 .
C3 C4 1.416(7) .
C3 H3 0.9800 .
C4 C5 1.415(7) .
C4 H4 0.9800 .
C5 H5 0.9800 .
C6 C7 1.423(8) .
C6 C10 1.432(7) .
C6 H6 0.9800 .
C7 C8 1.415(8) .
C7 H7 0.9800 .
C8 C9 1.423(8) .
C8 H8 0.9800 .
C9 C10 1.429(8) .
C9 H9 0.9800 .
C10 H10 0.9800 .
C11 C12 1.423(6) .
C11 C29 1.451(7) .
C12 C13 1.485(7) .
C13 C14 1.470(7) .
C14 C15 1.370(8) .
C15 C16 1.403(8) .
C15 H15 0.9300 .
C16 C17 1.358(11) .
C16 H16 0.9300 .
C17 H17 0.9300 .
C18 C19 1.425(7) .
C18 C22 1.441(7) .
C18 C28 1.493(6) .
C19 C20 1.414(8) .
C19 H19 0.9800 .
C20 C21 1.439(8) .
C20 H20 0.9800 .
C21 C22 1.423(8) .
C21 H21 0.9800 .
C22 H22 0.9800 .
C23 C24 1.415(9) .
C23 C27 1.425(9) .
C23 H23 0.9800 .
C24 C25 1.422(8) .
C24 H24 0.9800 .
C25 C26 1.421(8) .
C25 H25 0.9800 .
C26 C27 1.420(9) .
C26 H26 0.9800 .
C27 H27 0.9800 .
C28 C29 1.421(6) .
C29 C30 1.528(6) .
C30 C31 1.464(7) .
C31 C32 1.475(6) .
C31 S2 1.714(5) .
C32 C33 1.472(7) .
C32 H32 0.9300 .
C33 C34 1.347(8) .
C33 H33 0.9300 .
C34 S2 1.672(6) .
C34 H34 0.9300 .
C41 C42 1.53(2) .
C41 H41A 0.9600 .
C41 H41B 0.9600 .
C41 H41C 0.9600 .
C42 C43 1.433(14) .
C42 H42A 0.9700 .
C42 H42B 0.9700 .
C43 C43 1.470(10) 2_566
C43 H43A 0.9700 .
C43 H43B 0.9700 .
